data_1503522
loop_
_publ_author_name
'Trost, Barry M.'
'Bringley, Dustin A.'
'Seng, Pamela S.'

_publ_section_title
;
 Enantioselective palladium-catalyzed [3 + 2] cycloadditions of
 trimethylenemethane with nitroalkenes.
;
_journal_issue 1
_journal_name_full 'Organic letters'
_journal_page_first 234
_journal_page_last 237
_journal_paper_doi 10.1021/ol2030179
_journal_volume 14
_journal_year 2012
_chemical_absolute_configuration rmad
_chemical_formula_moiety 'C16 H14 Cl N O2'
_chemical_formula_sum 'C16 H14 Cl N O2'
_chemical_formula_weight 287.73
_chemical_name_systematic
; 
 ? 
;
_space_group_IT_number 19
_symmetry_cell_setting orthorhombic
_symmetry_space_group_name_Hall 'P 2ac 2ab'
_symmetry_space_group_name_H-M 'P 21 21 21'
_atom_sites_solution_hydrogens geom
_atom_sites_solution_primary direct
_atom_sites_solution_secondary difmap
_audit_creation_method SHELXL-97
_cell_angle_alpha 90.00
_cell_angle_beta 90.00
_cell_angle_gamma 90.00
_cell_formula_units_Z 4
_cell_length_a 5.93800(10)
_cell_length_b 7.9686(2)
_cell_length_c 27.9472(6)
_cell_measurement_reflns_used 3933
_cell_measurement_temperature 100(2)
_cell_measurement_theta_max 69.34
_cell_measurement_theta_min 5.78
_cell_volume 1322.39(5)
_computing_cell_refinement 'Bruker SAINT v7.66A'
_computing_data_collection 'Bruker APEX-II v2009-9'
_computing_data_reduction 'Bruker SAINT v7.66A'
_computing_structure_refinement 'SHELXL-97 (Sheldrick, 2008)'
_computing_structure_solution 'SHELXS-97 (Sheldrick, 2008)'
_diffrn_ambient_temperature 100(2)
_diffrn_detector_area_resol_mean 8.33
_diffrn_measured_fraction_theta_full 0.997
_diffrn_measured_fraction_theta_max 0.997
_diffrn_measurement_device_type 'Bruker APEX'
_diffrn_measurement_method 'combination of \w and \f-scans '
_diffrn_radiation_monochromator graphite
_diffrn_radiation_source 'fine-focus sealed tube'
_diffrn_radiation_type CuK\a
_diffrn_radiation_wavelength 1.54178
_diffrn_reflns_av_R_equivalents 0.0392
_diffrn_reflns_av_sigmaI/netI 0.0302
_diffrn_reflns_limit_h_max 7
_diffrn_reflns_limit_h_min -7
_diffrn_reflns_limit_k_max 9
_diffrn_reflns_limit_k_min -8
_diffrn_reflns_limit_l_max 33
_diffrn_reflns_limit_l_min -33
_diffrn_reflns_number 12932
_diffrn_reflns_theta_full 69.67
_diffrn_reflns_theta_max 69.67
_diffrn_reflns_theta_min 3.16
_exptl_absorpt_coefficient_mu 2.562
_exptl_absorpt_correction_T_max 0.8873
_exptl_absorpt_correction_T_min 0.5917
_exptl_absorpt_correction_type numerical
_exptl_absorpt_process_details 'SADABS, Sheldrick, 2008'
_exptl_crystal_colour colorless
_exptl_crystal_density_diffrn 1.445
_exptl_crystal_density_method 'not measured'
_exptl_crystal_description plate
_exptl_crystal_F_000 600
_exptl_crystal_size_max 0.35
_exptl_crystal_size_mid 0.21
_exptl_crystal_size_min 0.09
_refine_diff_density_max 0.268
_refine_diff_density_min -0.192
_refine_diff_density_rms 0.045
_refine_ls_abs_structure_details 'Flack H D (1983), Acta Cryst. A39, 876-881, 992 Friedel Pairs measured'
_refine_ls_abs_structure_Flack 0.016(16)
_refine_ls_extinction_method none
_refine_ls_goodness_of_fit_ref 1.049
_refine_ls_hydrogen_treatment constr
_refine_ls_matrix_type full
_refine_ls_number_parameters 181
_refine_ls_number_reflns 2472
_refine_ls_number_restraints 0
_refine_ls_restrained_S_all 1.049
_refine_ls_R_factor_all 0.0356
_refine_ls_R_factor_gt 0.0318
_refine_ls_shift/su_max 0.000
_refine_ls_shift/su_mean 0.000
_refine_ls_structure_factor_coef Fsqd
_refine_ls_weighting_details 'calc w=1/[\s^2^(Fo^2^)+(0.0415P)^2^+0.4903P] where P=(Fo^2^+2Fc^2^)/3'
_refine_ls_weighting_scheme calc
_refine_ls_wR_factor_gt 0.0785
_refine_ls_wR_factor_ref 0.0808
_reflns_number_gt 2309
_reflns_number_total 2472
_reflns_threshold_expression >2sigma(I)
_cod_data_source_file ol2030179_si_003.cif
_cod_data_source_block su030
_cod_original_sg_symbol_H-M P212121
_cod_database_code 1503522

loop_
_symmetry_equiv_pos_as_xyz
'x, y, z'
'-x+1/2, -y, z+1/2'
'-x, y+1/2, -z+1/2'
'x+1/2, -y+1/2, -z'

loop_
_atom_site_label
_atom_site_type_symbol
_atom_site_fract_x
_atom_site_fract_y
_atom_site_fract_z
_atom_site_U_iso_or_equiv
_atom_site_adp_type
_atom_site_occupancy
_atom_site_symmetry_multiplicity
_atom_site_calc_flag
_atom_site_refinement_flags
Cl1 Cl 0.52869(9) 0.89340(7) 0.265670(18) 0.02388(14) Uani 1 1 d .
O1 O 0.6182(3) 1.1558(2) 0.33909(6) 0.0330(4) Uani 1 1 d .
O2 O 0.2619(3) 1.2073(2) 0.33262(7) 0.0345(4) Uani 1 1 d .
N1 N 0.4237(3) 1.1147(3) 0.33176(6) 0.0238(4) Uani 1 1 d .
C1 C 0.3815(4) 0.9293(3) 0.32086(8) 0.0196(5) Uani 1 1 d .
C2 C 0.1351(4) 0.8831(3) 0.31511(8) 0.0210(4) Uani 1 1 d .
H2A H 0.0771 0.9166 0.2833 0.025 Uiso 1 1 calc R
H2B H 0.0413 0.9355 0.3403 0.025 Uiso 1 1 calc R
C3 C 0.1419(4) 0.6932(3) 0.32041(8) 0.0197(4) Uani 1 1 d .
C4 C 0.3599(4) 0.6441(3) 0.34589(7) 0.0190(5) Uani 1 1 d .
H4A H 0.4590 0.5794 0.3242 0.023 Uiso 1 1 calc R
H4B H 0.3271 0.5750 0.3745 0.023 Uiso 1 1 calc R
C5 C 0.4733(4) 0.8111(3) 0.36051(7) 0.0172(4) Uani 1 1 d .
H5A H 0.6405 0.8007 0.3574 0.021 Uiso 1 1 calc R
C6 C 0.4131(3) 0.8716(3) 0.41068(7) 0.0169(4) Uani 1 1 d .
C7 C 0.5658(4) 0.9644(3) 0.43651(7) 0.0171(4) Uani 1 1 d .
H7A H 0.7057 0.9935 0.4223 0.021 Uiso 1 1 calc R
C8 C 0.5192(4) 1.0182(2) 0.48427(7) 0.0154(4) Uani 1 1 d .
C9 C 0.6770(4) 1.1120(3) 0.51136(7) 0.0182(4) Uani 1 1 d .
H9A H 0.8175 1.1421 0.4976 0.022 Uiso 1 1 calc R
C10 C 0.6278(4) 1.1594(3) 0.55735(8) 0.0212(5) Uani 1 1 d .
H10A H 0.7342 1.2229 0.5752 0.025 Uiso 1 1 calc R
C11 C 0.4207(4) 1.1148(3) 0.57841(7) 0.0221(5) Uani 1 1 d .
H11A H 0.3888 1.1480 0.6103 0.027 Uiso 1 1 calc R
C12 C 0.2653(4) 1.0240(3) 0.55328(8) 0.0200(5) Uani 1 1 d .
H12A H 0.1263 0.9945 0.5679 0.024 Uiso 1 1 calc R
C13 C 0.3101(4) 0.9732(3) 0.50541(8) 0.0169(4) Uani 1 1 d .
C14 C 0.1541(3) 0.8785(3) 0.47811(8) 0.0186(4) Uani 1 1 d .
H14A H 0.0128 0.8494 0.4917 0.022 Uiso 1 1 calc R
C15 C 0.2037(4) 0.8284(3) 0.43247(8) 0.0181(4) Uani 1 1 d .
H15A H 0.0971 0.7639 0.4150 0.022 Uiso 1 1 calc R
C16 C -0.0119(4) 0.5887(3) 0.30385(7) 0.0235(5) Uani 1 1 d .
H16A H -0.1391 0.6308 0.2871 0.028 Uiso 1 1 calc R
H16B H 0.0047 0.4713 0.3087 0.028 Uiso 1 1 calc R

loop_
_atom_site_aniso_label
_atom_site_aniso_U_11
_atom_site_aniso_U_22
_atom_site_aniso_U_33
_atom_site_aniso_U_23
_atom_site_aniso_U_13
_atom_site_aniso_U_12
Cl1 0.0269(3) 0.0273(3) 0.0175(2) 0.0010(2) 0.0017(2) 0.0008(2)
O1 0.0387(10) 0.0276(9) 0.0327(9) 0.0041(7) -0.0088(8) -0.0115(8)
O2 0.0436(11) 0.0205(9) 0.0395(10) -0.0014(8) 0.0028(9) 0.0049(8)
N1 0.0330(11) 0.0219(10) 0.0166(9) 0.0026(8) -0.0017(8) -0.0042(9)
C1 0.0222(11) 0.0176(11) 0.0190(10) -0.0015(8) 0.0035(9) 0.0016(9)
C2 0.0218(11) 0.0218(11) 0.0195(10) 0.0003(9) -0.0017(8) 0.0017(10)
C3 0.0222(11) 0.0208(11) 0.0161(10) -0.0011(8) 0.0013(9) 0.0021(10)
C4 0.0205(11) 0.0185(11) 0.0181(10) -0.0012(8) -0.0007(9) 0.0020(9)
C5 0.0174(10) 0.0178(10) 0.0166(10) 0.0001(8) -0.0021(9) 0.0010(9)
C6 0.0203(10) 0.0132(10) 0.0172(10) 0.0019(8) -0.0010(8) 0.0025(8)
C7 0.0160(10) 0.0153(10) 0.0200(10) 0.0028(8) 0.0020(8) -0.0002(8)
C8 0.0162(10) 0.0113(9) 0.0188(9) 0.0021(7) -0.0007(8) 0.0025(8)
C9 0.0186(10) 0.0143(10) 0.0216(11) 0.0039(9) 0.0003(8) 0.0006(9)
C10 0.0246(11) 0.0172(11) 0.0217(11) -0.0002(8) -0.0056(9) 0.0016(9)
C11 0.0294(12) 0.0202(11) 0.0167(10) -0.0009(9) 0.0010(8) 0.0059(10)
C12 0.0197(11) 0.0196(11) 0.0208(11) 0.0046(9) 0.0035(9) 0.0039(9)
C13 0.0188(11) 0.0116(9) 0.0204(11) 0.0036(8) -0.0009(8) 0.0028(9)
C14 0.0139(10) 0.0169(10) 0.0250(11) 0.0042(9) 0.0023(8) 0.0021(9)
C15 0.0175(11) 0.0149(10) 0.0219(11) 0.0015(8) -0.0041(9) -0.0004(8)
C16 0.0257(12) 0.0244(11) 0.0206(10) -0.0020(8) -0.0026(9) 0.0028(10)

loop_
_atom_type_symbol
_atom_type_description
_atom_type_scat_dispersion_real
_atom_type_scat_dispersion_imag
_atom_type_scat_source
C C 0.0181 0.0091 'International Tables Vol C Tables 4.2.6.8 and 6.1.1.4'
H H 0.0000 0.0000 'International Tables Vol C Tables 4.2.6.8 and 6.1.1.4'
N N 0.0311 0.0180 'International Tables Vol C Tables 4.2.6.8 and 6.1.1.4'
O O 0.0492 0.0322 'International Tables Vol C Tables 4.2.6.8 and 6.1.1.4'
Cl Cl 0.3639 0.7018 'International Tables Vol C Tables 4.2.6.8 and 6.1.1.4'

loop_
_geom_angle_atom_site_label_1
_geom_angle_atom_site_label_2
_geom_angle_atom_site_label_3
_geom_angle
O2 N1 O1 125.8(2)
O2 N1 C1 117.54(19)
O1 N1 C1 116.69(19)
C2 C1 N1 114.43(18)
C2 C1 C5 105.49(18)
N1 C1 C5 112.70(17)
C2 C1 Cl1 109.87(15)
N1 C1 Cl1 104.19(14)
C5 C1 Cl1 110.21(14)
C1 C2 C3 101.84(18)
C16 C3 C2 125.1(2)
C16 C3 C4 126.0(2)
C2 C3 C4 108.81(18)
C3 C4 C5 105.76(17)
C6 C5 C4 114.38(17)
C6 C5 C1 112.48(17)
C4 C5 C1 100.39(16)
C7 C6 C15 118.71(19)
C7 C6 C5 119.86(19)
C15 C6 C5 121.38(19)
C6 C7 C8 121.6(2)
C9 C8 C13 119.25(18)
C9 C8 C7 121.94(19)
C13 C8 C7 118.79(19)
C10 C9 C8 120.3(2)
C9 C10 C11 120.5(2)
C12 C11 C10 120.5(2)
C11 C12 C13 120.5(2)
C14 C13 C8 118.79(19)
C14 C13 C12 122.4(2)
C8 C13 C12 118.8(2)
C15 C14 C13 121.1(2)
C14 C15 C6 121.0(2)
C1 C2 H2A 111.4
C3 C2 H2A 111.4
C1 C2 H2B 111.4
C3 C2 H2B 111.4
H2A C2 H2B 109.3
C3 C4 H4A 110.6
C5 C4 H4A 110.6
C3 C4 H4B 110.6
C5 C4 H4B 110.6
H4A C4 H4B 108.7
C6 C5 H5A 109.7
C4 C5 H5A 109.7
C1 C5 H5A 109.7
C6 C7 H7A 119.2
C8 C7 H7A 119.2
C10 C9 H9A 119.8
C8 C9 H9A 119.8
C9 C10 H10A 119.7
C11 C10 H10A 119.7
C12 C11 H11A 119.7
C10 C11 H11A 119.7
C11 C12 H12A 119.7
C13 C12 H12A 119.7
C15 C14 H14A 119.5
C13 C14 H14A 119.5
C14 C15 H15A 119.5
C6 C15 H15A 119.5
C3 C16 H16A 120.0
C3 C16 H16B 120.0
H16A C16 H16B 120.0

loop_
_geom_bond_atom_site_label_1
_geom_bond_atom_site_label_2
_geom_bond_distance
Cl1 C1 1.796(2)
O1 N1 1.218(3)
O2 N1 1.212(3)
N1 C1 1.529(3)
C1 C2 1.517(3)
C1 C5 1.553(3)
C2 C3 1.521(3)
C3 C16 1.320(3)
C3 C4 1.528(3)
C4 C5 1.546(3)
C5 C6 1.525(3)
C6 C7 1.375(3)
C6 C15 1.426(3)
C7 C8 1.429(3)
C8 C9 1.417(3)
C8 C13 1.421(3)
C9 C10 1.371(3)
C10 C11 1.409(3)
C11 C12 1.367(3)
C12 C13 1.423(3)
C13 C14 1.417(3)
C14 C15 1.369(3)
C2 H2A 0.9900
C2 H2B 0.9900
C4 H4A 0.9900
C4 H4B 0.9900
C5 H5A 1.0000
C7 H7A 0.9500
C9 H9A 0.9500
C10 H10A 0.9500
C11 H11A 0.9500
C12 H12A 0.9500
C14 H14A 0.9500
C15 H15A 0.9500
C16 H16A 0.9500
C16 H16B 0.9500

loop_
_geom_torsion_atom_site_label_1
_geom_torsion_atom_site_label_2
_geom_torsion_atom_site_label_3
_geom_torsion_atom_site_label_4
_geom_torsion
O2 N1 C1 C2 -3.3(3)
O1 N1 C1 C2 176.35(18)
O2 N1 C1 C5 -123.8(2)
O1 N1 C1 C5 55.8(2)
O2 N1 C1 Cl1 116.72(18)
O1 N1 C1 Cl1 -63.7(2)
N1 C1 C2 C3 -163.08(17)
C5 C1 C2 C3 -38.6(2)
Cl1 C1 C2 C3 80.15(18)
C1 C2 C3 C16 -157.4(2)
C1 C2 C3 C4 20.0(2)
C16 C3 C4 C5 -176.9(2)
C2 C3 C4 C5 5.7(2)
C3 C4 C5 C6 92.4(2)
C3 C4 C5 C1 -28.2(2)
C2 C1 C5 C6 -80.0(2)
N1 C1 C5 C6 45.5(2)
Cl1 C1 C5 C6 161.43(15)
C2 C1 C5 C4 42.0(2)
N1 C1 C5 C4 167.51(17)
Cl1 C1 C5 C4 -76.57(18)
C4 C5 C6 C7 149.90(19)
C1 C5 C6 C7 -96.4(2)
C4 C5 C6 C15 -27.6(3)
C1 C5 C6 C15 86.1(2)
C15 C6 C7 C8 -0.1(3)
C5 C6 C7 C8 -177.69(18)
C6 C7 C8 C9 179.11(19)
C6 C7 C8 C13 0.4(3)
C13 C8 C9 C10 -0.3(3)
C7 C8 C9 C10 -179.1(2)
C8 C9 C10 C11 0.4(3)
C9 C10 C11 C12 -0.2(3)
C10 C11 C12 C13 -0.1(3)
C9 C8 C13 C14 -179.61(18)
C7 C8 C13 C14 -0.9(3)
C9 C8 C13 C12 0.1(3)
C7 C8 C13 C12 178.82(19)
C11 C12 C13 C14 179.8(2)
C11 C12 C13 C8 0.1(3)
C8 C13 C14 C15 1.1(3)
C12 C13 C14 C15 -178.6(2)
C13 C14 C15 C6 -0.8(3)
C7 C6 C15 C14 0.3(3)
C5 C6 C15 C14 177.83(19)
